data_2005283
loop_
_publ_author_name
'Petrova, R.'
'Angelova, O.'
'Mac\'icek, J.'

_publ_section_title
;
 Molecular Adducts of Inorganic Salts. VI. The Dimorphism of
 Cd(ReO~4~)~2~.2tu (tu = Thiourea)
;
_journal_issue 8
_journal_name_full 'Acta Crystallographica Section C'
_journal_page_first 1935
_journal_page_last 1939
_journal_paper_doi 10.1107/S010827019600412X
_journal_volume 52
_journal_year 1996
_chemical_formula_iupac 'Cd (Re O4)2, 2C H4 N2 S'
_chemical_formula_structural 'Cd 2(Re O4) 2(S C N2 H4)'
_chemical_formula_sum 'C2 H8 Cd N4 O8 Re2 S2'
_chemical_formula_weight 765.03
_chemical_name_systematic 'Bisthiourea-cadmium perrhenate'
_space_group_IT_number 14
_symmetry_cell_setting monoclinic
_symmetry_space_group_name_Hall '-P 2ybc'
_symmetry_space_group_name_H-M 'P 1 21/c 1'
_atom_type_scat_source 'SDP/PDP (Enraf-Nonius, 1985)'
_cell_angle_alpha 90
_cell_angle_beta 94.66(1)
_cell_angle_gamma 90
_cell_formula_units_Z 2
_cell_length_a 5.935(4)
_cell_length_b 11.358(1)
_cell_length_c 10.490(2)
_cell_measurement_radiation MoK\a
_cell_measurement_reflns_used 22
_cell_measurement_temperature 292
_cell_measurement_theta_max 21.89
_cell_measurement_theta_min 20.53
_cell_volume 704.8(5)
_computing_data_collection 'CAD-4 Users Manual (Enraf-Nonius, 1988)'
_computing_data_reduction 'SDP/PDP (Enraf-Nonius, 1985)'
_computing_molecular_graphics 'ORTEPII (Johnson, 1976), STRUPLO84 (Fischer, 1985)'
_computing_publication_material 'KAPPA (Mac\'i\<cek, unpublished) in SDP/PDP'
_computing_structure_refinement SDP/PDP
_computing_structure_solution 'MULTAN11/82 (Main et al., 1982)'
_diffrn_ambient_temperature 292
_diffrn_measurement_device 'Enraf-Nonius CAD-4'
_diffrn_measurement_method 'continuous scan profile'
_diffrn_radiation_monochromator 'graphite (perpendicular mode)'
_diffrn_radiation_source '2kW fine focus Philips tube'
_diffrn_radiation_type MoK\a
_diffrn_radiation_wavelength 0.71073
_diffrn_reflns_av_R_equivalents 0.043
_diffrn_reflns_limit_h_max 8
_diffrn_reflns_limit_h_min 0
_diffrn_reflns_limit_k_max 16
_diffrn_reflns_limit_k_min -16
_diffrn_reflns_limit_l_max 14
_diffrn_reflns_limit_l_min -14
_diffrn_reflns_number 4469
_diffrn_reflns_reduction_process 'F~obs~ = ( I~raw~/LP )^1/2^, where LP = Lorentz-polarization correction'
_diffrn_reflns_theta_max 30.0
_diffrn_reflns_theta_min 0.0
_diffrn_standards_decay_% none
_diffrn_standards_interval_time 120
_diffrn_standards_number 3
_exptl_absorpt_coefficient_mu 19.18
_exptl_absorpt_correction_T_min 0.035
_exptl_absorpt_correction_type
;
empirical based on \y scans (North, Phillips & Mathews, 1968) and
spherical (r = 0.06 mm; \q dependence)
;
_exptl_absorpt_process_details ' Empirical based on psi-scan and spherical absorption corrections applied'
_exptl_crystal_colour colourless
_exptl_crystal_density_diffrn 3.604
_exptl_crystal_density_method 'not measured'
_exptl_crystal_description prismatic
_exptl_crystal_F_000 684
_exptl_crystal_size_max 0.13
_exptl_crystal_size_mid 0.13
_exptl_crystal_size_min 0.09
_refine_diff_density_max 0.947
_refine_diff_density_min -4.172
_refine_ls_extinction_method none
_refine_ls_goodness_of_fit_all 0.980
_refine_ls_goodness_of_fit_obs 0.996
_refine_ls_hydrogen_treatment 'H atoms refined as riding'
_refine_ls_matrix_type full
_refine_ls_number_constraints 16
_refine_ls_number_parameters 88
_refine_ls_number_reflns 1772
_refine_ls_number_restraints 0
_refine_ls_R_factor_all 0.038
_refine_ls_R_factor_obs 0.031
_refine_ls_shift/esd_max 0.335
_refine_ls_structure_factor_coef F
_refine_ls_weighting_details 'w = 1/[\s^2^(F) + (0.030F)^2^]'
_refine_ls_weighting_scheme calc
_refine_ls_wR_factor_all 0.044
_refine_ls_wR_factor_obs 0.044
_reflns_number_observed 1772
_reflns_number_total 2050
_reflns_observed_criterion I>3.0\s(I)
_cod_data_source_file na1219.cif
_cod_data_source_block I
_cod_depositor_comments
;
The following automatic conversions were performed:

'_refine_ls_weighting_scheme' value 'w = 1/[\s^2^(F) + (0.030F)^2^]'
was changed to 'calc'. New tag '_refine_ls_weighting_details' was
created. The value of the new tag was set to 'w = 1/[\s^2^(F) +
(0.030F)^2^]'.

Automatic conversion script
Id: cif_fix_values 3143 2015-03-26 13:38:13Z robertas 
;
_cod_original_cell_volume 704.8(3)
_cod_original_sg_symbol_H-M 'P 21/c'
_cod_database_code 2005283

loop_
_symmetry_equiv_pos_as_xyz
+x,+y,+z
-x,1/2+y,1/2-z
-x,-y,-z
+x,1/2-y,1/2+z

loop_
_atom_site_aniso_label
_atom_site_aniso_U_11
_atom_site_aniso_U_22
_atom_site_aniso_U_33
_atom_site_aniso_U_12
_atom_site_aniso_U_13
_atom_site_aniso_U_23
Cd 0.0260(3) 0.0249(2) 0.0249(3) -0.0011(2) 0.0035(2) 0.0023(2)
Re 0.02460(10) 0.02040(10) 0.01880(10) -0.00005(7) 0.00431(9) 0.00016(7)
O1 0.037(2) 0.041(2) 0.050(3) -0.013(2) 0.005(2) 0.011(2)
O2 0.047(3) 0.055(3) 0.043(3) 0.029(2) 0.013(2) 0.013(3)
O3 0.064(3) 0.034(2) 0.026(2) -0.004(2) 0.013(2) -0.005(2)
O4 0.050(3) 0.030(2) 0.027(2) -0.004(2) 0.001(2) -0.008(2)
S 0.0296(7) 0.0368(7) 0.0302(7) -0.0099(7) 0.0004(6) -0.0002(7)
N1 0.039(3) 0.042(3) 0.058(4) 0.004(3) 0.023(3) 0.004(3)
N2 0.036(4) 0.094(5) 0.104(6) -0.005(4) 0.002(4) 0.067(4)
C 0.033(3) 0.037(3) 0.028(3) -0.001(3) 0.004(3) 0.009(3)

loop_
_atom_site_label
_atom_site_fract_x
_atom_site_fract_y
_atom_site_fract_z
_atom_site_U_iso_or_equiv
_atom_site_thermal_displace_type
_atom_site_calc_flag
_atom_site_calc_attached_atom
Cd 0 0 0 .0252(1) Uani ? ?
Re .48415(4) .22181(2) -.06024(2) .02115(6) Uani ? ?
O1 .212(1) .1712(5) -.0537(6) .043(1) Uani ? ?
O2 .677(1) .1266(5) .0199(6) .048(1) Uani ? ?
O3 .549(1) .2355(4) -0.2159(6) .041(1) Uani ? ?
O4 .502(1) .3565(4) .0144(5) .036(1) Uani ? ?
S .1393(3) .0457(2) .2254(2) .0323(4) Uani ? ?
N1 -0.266(1) .0035(6) .3025(7) .045(2) Uani ? ?
N2 .004(1) -0.1315(8) .360(1) .078(2) Uani ? ?
C -.058(1) -.0325(6) .3025(7) .033(1) Uani ? ?
H11 -0.3711 -0.0413 .346 .0506 Uiso calc N1
H12 -0.3136 .0741 .2597 .0506 Uiso calc N1
H21 -0.1018 -0.1757 .4031 .0506 Uiso calc N2
H22 .1552 -0.159 .3578 .0506 Uiso calc N2

loop_
_atom_type_symbol
_atom_type_scat_dispersion_real
_atom_type_scat_dispersion_imag
Re -1.598 7.232
Cd -1.005 1.202
S 0.110 0.124
O 0.008 0.006
N 0.004 0.003
C 0.002 0.002
H 0.000 0.000

loop_
_exptl_absorpt_correction_T_max
0.107

loop_
_geom_angle_atom_site_label_1
_geom_angle_atom_site_label_2
_geom_angle_atom_site_label_3
_geom_angle_site_symmetry_1
_geom_angle_site_symmetry_3
_geom_angle
_geom_angle_publ_flag
O1 Cd O1 1 3 180.00 no
O1 Cd O2 1 1_455 88.5(2) yes
O1 Cd O2 1 3_655 91.5(2) no
O1 Cd S 1 1 85.1(2) yes
O1 Cd S 1 3 94.9(2) no
O1 Cd O2 3 1_455 91.5(2) no
O1 Cd O2 3 3_655 88.5(2) no
O1 Cd S 3 1 94.9(2) no
O1 Cd S 3 3 85.1(2) no
O2 Cd O2 1_455 3_655 180.00 no
O2 Cd S 1_455 1 89.90(10) yes
O2 Cd S 1_455 3 90.10(10) no
O2 Cd S 3_655 1 90.10(10) no
O2 Cd S 3_655 3 89.90(10) no
S Cd S 1 3 180.00 no
O1 Re O2 1 1 110.8(3) yes
O1 Re O3 1 1 110.5(3) yes
O1 Re O4 1 1 107.7(3) yes
O2 Re O3 1 1 109.1(3) yes
O2 Re O4 1 1 108.6(3) yes
O3 Re O4 1 1 110.1(2) yes
S C N1 1 1 121.3(6) yes
S C N2 1 1 118.6(6) yes
N1 C N2 1 1 120.1(7) yes
H11 N1 H12 1 1 120.00 no
H21 N2 H22 1 1 120.00 no

loop_
_geom_bond_atom_site_label_1
_geom_bond_atom_site_label_2
_geom_bond_site_symmetry_2
_geom_bond_distance
_geom_bond_publ_flag
Cd O1 1 2.409(6) yes
Cd O1 3 2.409(6) no
Cd O2 1_455 2.419(6) yes
Cd O2 3_655 2.419(6) no
Cd S 1 2.495(2) yes
Cd S 3 2.495(2) no
Re O1 1 1.719(6) yes
Re O2 1 1.741(6) yes
Re O3 1 1.714(6) yes
Re O4 1 1.717(5) yes
S C 1 1.722(8) yes
N1 C 1 1.303(10) yes
N2 C 1 1.314(11) yes
N1 H11 1 0.950 no
N1 H12 1 0.950 no
N2 H21 1 0.950 no
N2 H22 1 0.950 no
